data_1544806
loop_
_publ_author_name
'Swarnakar, Anindya K.'
'Hering-Junghans, Christian'
'Ferguson, Michael J.'
'McDonald, Robert'
'Rivard, Eric'

_publ_section_title
;
 Reactivity of a coordinated inorganic acetylene unit, HBNH, and the
 azidoborane cation [HB(N3)]().
;
_journal_issue 3
_journal_name_full 'Chemical science'
_journal_page_first 2337
_journal_page_last 2343
_journal_paper_doi 10.1039/c6sc04893e
_journal_volume 8
_journal_year 2017
_chemical_formula_moiety 'C32 H12 B F24, C22 H41 B N7'
_chemical_formula_sum 'C54 H53 B2 F24 N7'
_chemical_formula_weight 1277.65
_space_group_crystal_system orthorhombic
_space_group_IT_number 19
_space_group_name_Hall 'P 2ac 2ab'
_space_group_name_H-M_alt 'P 21 21 21'
_symmetry_space_group_name_Hall 'P 2ac 2ab'
_symmetry_space_group_name_H-M 'P 21 21 21'
_atom_sites_solution_hydrogens geom
_audit_creation_method SHELXL-2014/7
_audit_update_record
;
2016-11-01 deposited with the CCDC.
2016-12-19 downloaded from the CCDC.
;
_cell_angle_alpha 90
_cell_angle_beta 90
_cell_angle_gamma 90
_cell_formula_units_Z 4
_cell_length_a 12.6084(3)
_cell_length_b 19.7795(6)
_cell_length_c 24.1204(6)
_cell_measurement_reflns_used 9410
_cell_measurement_temperature 173(2)
_cell_measurement_theta_max 72.21
_cell_measurement_theta_min 3.96
_cell_volume 6015.3(3)
_computing_cell_refinement 'Bruker SAINT'
_computing_data_collection 'Bruker APEX2'
_computing_data_reduction 'Bruker SAINT'
_computing_molecular_graphics 'Bruker SHELXTL'
_computing_publication_material 'Bruker SHELXTL'
_computing_structure_refinement 'SHELXL-2014/7 (Sheldrick, 2014)'
_computing_structure_solution 'SHELXD (Schneider & Sheldrick, 2002)'
_diffrn_ambient_temperature 173(2)
_diffrn_measured_fraction_theta_full 0.996
_diffrn_measured_fraction_theta_max 0.993
_diffrn_measurement_device_type 'Bruker APEX-II CCD'
_diffrn_measurement_method '\f and \w scans'
_diffrn_radiation_type CuK\a
_diffrn_radiation_wavelength 1.54178
_diffrn_reflns_av_R_equivalents 0.0192
_diffrn_reflns_av_unetI/netI 0.0150
_diffrn_reflns_Laue_measured_fraction_full 0.996
_diffrn_reflns_Laue_measured_fraction_max 0.993
_diffrn_reflns_limit_h_max 15
_diffrn_reflns_limit_h_min -15
_diffrn_reflns_limit_k_max 21
_diffrn_reflns_limit_k_min -23
_diffrn_reflns_limit_l_max 29
_diffrn_reflns_limit_l_min -29
_diffrn_reflns_number 42409
_diffrn_reflns_point_group_measured_fraction_full 0.997
_diffrn_reflns_point_group_measured_fraction_max 0.994
_diffrn_reflns_theta_full 67.679
_diffrn_reflns_theta_max 72.349
_diffrn_reflns_theta_min 2.889
_exptl_absorpt_coefficient_mu 1.206
_exptl_absorpt_correction_T_max 0.8737
_exptl_absorpt_correction_T_min 0.7102
_exptl_absorpt_correction_type numerical
_exptl_absorpt_process_details 'SADABS 2014/5'
_exptl_crystal_colour yellow
_exptl_crystal_density_diffrn 1.411
_exptl_crystal_description block
_exptl_crystal_F_000 2608
_exptl_crystal_size_max 0.334
_exptl_crystal_size_mid 0.170
_exptl_crystal_size_min 0.150
_refine_diff_density_max 0.480
_refine_diff_density_min -0.351
_refine_diff_density_rms 0.048
_refine_ls_abs_structure_details
; 
 Flack x determined using 5108 quotients [(I+)-(I-)]/[(I+)+(I-)] 
 (Parsons, Flack and Wagner, Acta Cryst. B69 (2013) 249-259). 
;
_refine_ls_abs_structure_Flack 0.008(16)
_refine_ls_extinction_method none
_refine_ls_goodness_of_fit_ref 1.045
_refine_ls_hydrogen_treatment constr
_refine_ls_matrix_type full
_refine_ls_number_parameters 812
_refine_ls_number_reflns 11860
_refine_ls_number_restraints 3
_refine_ls_restrained_S_all 1.045
_refine_ls_R_factor_all 0.0489
_refine_ls_R_factor_gt 0.0480
_refine_ls_shift/su_max 0.001
_refine_ls_shift/su_mean 0.000
_refine_ls_structure_factor_coef Fsqd
_refine_ls_weighting_details 'w=1/[\s^2^(Fo^2^)+(0.0800P)^2^+2.1043P] where P=(Fo^2^+2Fc^2^)/3'
_refine_ls_weighting_scheme calc
_refine_ls_wR_factor_gt 0.1325
_refine_ls_wR_factor_ref 0.1337
_reflns_Friedel_coverage 0.819
_reflns_Friedel_fraction_full 0.999
_reflns_Friedel_fraction_max 0.996
_reflns_number_gt 11579
_reflns_number_total 11860
_reflns_threshold_expression 'I > 2\s(I)'
_cod_data_source_file c6sc04893e2.cif
_cod_data_source_block riv1670_ImMe2iPr2BHN3_OTf_cmpd_11
_cod_depositor_comments
;Adding full bibliography for 1544802--1544808.cif.

 Adding full bibliography for 1544802--1544808.cif.
;
_cod_database_code 1544806
_shelx_shelxl_version_number 2014/7
_shelx_space_group_comment
; 
The symmetry employed for this shelxl refinement is uniquely defined 
by the following loop, which should always be used as a source of 
symmetry information in preference to the above space-group names. 
They are only intended as comments. 
;
_shelx_estimated_absorpt_t_min 0.689
_shelx_estimated_absorpt_t_max 0.840

loop_
_space_group_symop_operation_xyz
'x, y, z'
'-x+1/2, -y, z+1/2'
'-x, y+1/2, -z+1/2'
'x+1/2, -y+1/2, -z'

loop_
_atom_site_label
_atom_site_type_symbol
_atom_site_fract_x
_atom_site_fract_y
_atom_site_fract_z
_atom_site_U_iso_or_equiv
_atom_site_adp_type
_atom_site_occupancy
_atom_site_site_symmetry_order
_atom_site_calc_flag
_atom_site_refinement_flags_posn
_atom_site_refinement_flags_adp
_atom_site_refinement_flags_occupancy
_atom_site_disorder_assembly
_atom_site_disorder_group
N1 N 0.8426(2) 0.56727(14) -0.16085(11) 0.0388(5) Uani 1 1 d . . . . .
N2 N 0.8225(2) 0.64013(14) -0.09477(11) 0.0431(6) Uani 1 1 d . . . . .
N3 N 0.6157(2) 0.47440(17) -0.08592(13) 0.0504(7) Uani 1 1 d . . . . .
N4 N 0.7239(2) 0.39067(14) -0.09494(12) 0.0447(6) Uani 1 1 d . . . . .
N5A N 0.8111(3) 0.5232(2) -0.00369(15) 0.0463(8) Uani 0.75 1 d . . P A 1
N6A N 0.8774(4) 0.5041(2) 0.02849(17) 0.0501(9) Uani 0.75 1 d . . P A 1
N7A N 0.9398(10) 0.4915(4) 0.0615(3) 0.090(2) Uani 0.75 1 d . . P A 1
N5B N 0.9031(7) 0.4837(5) -0.0407(4) 0.036(2) Uani 0.25 1 d D . P B 2
N6B N 0.9257(11) 0.4873(6) 0.0077(4) 0.050(3) Uani 0.25 1 d D . P B 2
N7B N 0.934(4) 0.4701(15) 0.0535(7) 0.090(2) Uani 0.25 1 d D . P B 2
C1 C 0.8243(2) 0.57310(16) -0.10595(13) 0.0385(6) Uani 1 1 d . . . . .
C2 C 0.8518(3) 0.63115(19) -0.18466(14) 0.0461(7) Uani 1 1 d . . . . .
C3 C 0.8405(3) 0.67663(18) -0.14329(15) 0.0481(8) Uani 1 1 d . . . . .
C4 C 0.8561(3) 0.50163(18) -0.18911(13) 0.0435(7) Uani 1 1 d . . . . .
H4 H 0.8545 0.4664 -0.1594 0.052 Uiso 1 1 calc R U . . .
C5 C 0.7642(4) 0.4858(3) -0.22770(18) 0.0674(11) Uani 1 1 d . . . . .
H5A H 0.7762 0.4420 -0.2456 0.081 Uiso 1 1 calc R U . . .
H5B H 0.6981 0.4842 -0.2064 0.081 Uiso 1 1 calc R U . . .
H5C H 0.7589 0.5211 -0.2561 0.081 Uiso 1 1 calc R U . . .
C6 C 0.9640(3) 0.4953(2) -0.2173(2) 0.0652(11) Uani 1 1 d . . . . .
H6A H 0.9694 0.4511 -0.2354 0.078 Uiso 1 1 calc R U . . .
H6B H 0.9717 0.5312 -0.2450 0.078 Uiso 1 1 calc R U . . .
H6C H 1.0202 0.4997 -0.1895 0.078 Uiso 1 1 calc R U . . .
C7 C 0.8024(4) 0.66995(19) -0.03931(16) 0.0565(9) Uani 1 1 d . . . . .
H7 H 0.7820 0.6315 -0.0146 0.068 Uiso 1 1 calc R U . . .
C8 C 0.9009(5) 0.7006(3) -0.0144(2) 0.0861(15) Uani 1 1 d . . . . .
H8A H 0.8841 0.7196 0.0220 0.103 Uiso 1 1 calc R U . . .
H8B H 0.9554 0.6656 -0.0104 0.103 Uiso 1 1 calc R U . . .
H8C H 0.9274 0.7365 -0.0388 0.103 Uiso 1 1 calc R U . . .
C9 C 0.7078(5) 0.7182(3) -0.0399(2) 0.0775(14) Uani 1 1 d . . . . .
H9A H 0.6971 0.7368 -0.0027 0.093 Uiso 1 1 calc R U . . .
H9B H 0.7216 0.7551 -0.0660 0.093 Uiso 1 1 calc R U . . .
H9C H 0.6440 0.6936 -0.0514 0.093 Uiso 1 1 calc R U . . .
C10 C 0.8676(3) 0.6448(2) -0.24513(16) 0.0607(10) Uani 1 1 d . . . . .
H10A H 0.8665 0.6937 -0.2517 0.073 Uiso 1 1 calc R U . . .
H10B H 0.8105 0.6234 -0.2664 0.073 Uiso 1 1 calc R U . . .
H10C H 0.9361 0.6263 -0.2569 0.073 Uiso 1 1 calc R U . . .
C11 C 0.8511(4) 0.7518(2) -0.1474(2) 0.0698(12) Uani 1 1 d . . . . .
H11A H 0.8846 0.7637 -0.1827 0.084 Uiso 1 1 calc R U . . .
H11B H 0.8949 0.7684 -0.1167 0.084 Uiso 1 1 calc R U . . .
H11C H 0.7807 0.7727 -0.1454 0.084 Uiso 1 1 calc R U . . .
C21 C 0.7196(3) 0.45710(16) -0.08240(12) 0.0404(6) Uani 1 1 d . . . . .
C22 C 0.5551(3) 0.4188(3) -0.1011(2) 0.0642(10) Uani 1 1 d . . . . .
C23 C 0.6230(3) 0.3664(2) -0.10652(18) 0.0604(10) Uani 1 1 d . . . . .
C24 C 0.5773(3) 0.5441(2) -0.07396(18) 0.0590(9) Uani 1 1 d . . . . .
H24 H 0.6403 0.5701 -0.0605 0.071 Uiso 1 1 calc R U . . .
C25 C 0.5390(5) 0.5798(3) -0.1254(2) 0.0837(16) Uani 1 1 d . . . . .
H25A H 0.5146 0.6254 -0.1157 0.100 Uiso 1 1 calc R U . . .
H25B H 0.5972 0.5831 -0.1522 0.100 Uiso 1 1 calc R U . . .
H25C H 0.4802 0.5543 -0.1418 0.100 Uiso 1 1 calc R U . . .
C26 C 0.4975(4) 0.5443(3) -0.0267(2) 0.0756(13) Uani 1 1 d . . . . .
H26A H 0.4737 0.5907 -0.0198 0.091 Uiso 1 1 calc R U . . .
H26B H 0.4365 0.5162 -0.0367 0.091 Uiso 1 1 calc R U . . .
H26C H 0.5309 0.5262 0.0068 0.091 Uiso 1 1 calc R U . . .
C27 C 0.8232(3) 0.34989(17) -0.09334(15) 0.0470(7) Uani 1 1 d . . . . .
H27 H 0.8828 0.3827 -0.0882 0.056 Uiso 1 1 calc R U . . .
C28 C 0.8245(4) 0.3037(2) -0.0428(2) 0.0673(11) Uani 1 1 d . . . . .
H28A H 0.8903 0.2773 -0.0425 0.081 Uiso 1 1 calc R U . . .
H28B H 0.8203 0.3310 -0.0090 0.081 Uiso 1 1 calc R U . . .
H28C H 0.7637 0.2729 -0.0444 0.081 Uiso 1 1 calc R U . . .
C29 C 0.8452(4) 0.3125(2) -0.1476(2) 0.0709(12) Uani 1 1 d . . . . .
H29A H 0.9112 0.2867 -0.1441 0.085 Uiso 1 1 calc R U . . .
H29B H 0.7864 0.2816 -0.1556 0.085 Uiso 1 1 calc R U . . .
H29C H 0.8521 0.3453 -0.1778 0.085 Uiso 1 1 calc R U . . .
C30 C 0.4378(4) 0.4182(4) -0.1096(4) 0.111(2) Uani 1 1 d . . . . .
H30A H 0.4160 0.3740 -0.1239 0.134 Uiso 1 1 calc R U . . .
H30B H 0.4183 0.4534 -0.1363 0.134 Uiso 1 1 calc R U . . .
H30C H 0.4021 0.4269 -0.0742 0.134 Uiso 1 1 calc R U . . .
C31 C 0.5971(5) 0.2949(3) -0.1231(3) 0.0874(16) Uani 1 1 d . . . . .
H31A H 0.5214 0.2865 -0.1172 0.105 Uiso 1 1 calc R U . . .
H31B H 0.6387 0.2634 -0.1005 0.105 Uiso 1 1 calc R U . . .
H31C H 0.6145 0.2883 -0.1623 0.105 Uiso 1 1 calc R U . . .
B1A B 0.8214(5) 0.5057(4) -0.0662(3) 0.0382(13) Uani 0.75 1 d . . P A 1
H1A H 0.8883 0.4795 -0.0720 0.046 Uiso 0.75 1 calc R U P A 1
B1B B 0.7966(15) 0.5129(16) -0.0571(11) 0.0382(13) Uani 0.25 1 d D . P B 2
H1B H 0.7624 0.5344 -0.0242 0.046 Uiso 0.25 1 calc R U P B 2
F41 F 0.38739(19) 0.34754(13) 0.30702(9) 0.0611(6) Uani 1 1 d . . . . .
F42 F 0.2595(2) 0.28442(14) 0.32975(10) 0.0737(7) Uani 1 1 d . . . . .
F43 F 0.3636(3) 0.25796(15) 0.26137(11) 0.1008(13) Uani 1 1 d . . . . .
F44 F -0.0854(2) 0.3344(2) 0.25334(15) 0.1110(13) Uani 1 1 d . . . . .
F45 F -0.1010(2) 0.41288(15) 0.1950(2) 0.1155(16) Uani 1 1 d . . . . .
F46 F -0.0761(2) 0.3147(2) 0.16909(19) 0.1136(15) Uani 1 1 d . . . . .
F51 F 0.5777(3) 0.30753(15) 0.11693(19) 0.1095(13) Uani 1 1 d . . . . .
F52 F 0.6027(4) 0.3450(2) 0.03665(13) 0.1158(15) Uani 1 1 d . . . . .
F53 F 0.7189(2) 0.35839(19) 0.0978(2) 0.1153(15) Uani 1 1 d . . . . .
F54 F 0.6265(4) 0.63595(19) 0.17110(16) 0.1354(19) Uani 1 1 d . . . . .
F55 F 0.5986(5) 0.6533(2) 0.0895(2) 0.172(3) Uani 1 1 d . . . . .
F56 F 0.7307(3) 0.6030(3) 0.1127(4) 0.210(4) Uani 1 1 d . . . . .
F61 F 0.2982(2) 0.59685(12) 0.33002(8) 0.0625(6) Uani 1 1 d . . . . .
F62 F 0.2414(2) 0.69800(13) 0.32230(9) 0.0678(7) Uani 1 1 d . . . . .
F63 F 0.38809(18) 0.66932(13) 0.28464(9) 0.0611(6) Uani 1 1 d . . . . .
F64 F -0.0568(2) 0.64454(19) 0.11835(15) 0.1006(12) Uani 1 1 d . . . . .
F65 F -0.0825(2) 0.67344(17) 0.20322(14) 0.0861(9) Uani 1 1 d . . . . .
F66 F 0.0029(2) 0.73755(15) 0.15000(14) 0.0857(9) Uani 1 1 d . . . . .
F71 F 0.0911(2) 0.30439(12) 0.00416(9) 0.0697(7) Uani 1 1 d . . . . .
F72 F 0.07755(19) 0.34542(12) -0.07829(8) 0.0581(5) Uani 1 1 d . . . . .
F73 F 0.2265(2) 0.30809(11) -0.04844(11) 0.0656(6) Uani 1 1 d . . . . .
F74 F 0.2466(3) 0.57767(15) -0.10898(11) 0.0800(8) Uani 1 1 d . . . . .
F75 F 0.0938(3) 0.6023(2) -0.08022(16) 0.1180(15) Uani 1 1 d . . . . .
F76 F 0.2292(6) 0.64299(14) -0.04118(13) 0.165(3) Uani 1 1 d . . . . .
C41 C 0.2263(2) 0.42596(13) 0.16963(10) 0.0289(5) Uani 1 1 d . . . . .
C42 C 0.2868(2) 0.39074(14) 0.20868(11) 0.0319(5) Uani 1 1 d . . . . .
H42 H 0.3613 0.3976 0.2097 0.038 Uiso 1 1 calc R U . . .
C43 C 0.2406(3) 0.34572(15) 0.24637(12) 0.0377(6) Uani 1 1 d . . . . .
C44 C 0.1321(3) 0.33487(15) 0.24639(13) 0.0408(6) Uani 1 1 d . . . . .
H44 H 0.1004 0.3047 0.2722 0.049 Uiso 1 1 calc R U . . .
C45 C 0.0709(2) 0.36922(15) 0.20775(13) 0.0384(6) Uani 1 1 d . . . . .
C46 C 0.1166(2) 0.41335(14) 0.17011(12) 0.0331(5) Uani 1 1 d . . . . .
H46 H 0.0726 0.4357 0.1439 0.040 Uiso 1 1 calc R U . . .
C47 C 0.3112(3) 0.30863(17) 0.28569(13) 0.0484(8) Uani 1 1 d . . . . .
C48 C -0.0470(3) 0.35831(18) 0.20607(17) 0.0495(8) Uani 1 1 d . . . . .
C51 C 0.4019(2) 0.48651(13) 0.12505(10) 0.0292(5) Uani 1 1 d . . . . .
C52 C 0.4561(2) 0.42690(14) 0.11226(11) 0.0332(6) Uani 1 1 d . . . . .
H52 H 0.4168 0.3862 0.1086 0.040 Uiso 1 1 calc R U . . .
C53 C 0.5655(2) 0.42495(17) 0.10461(13) 0.0404(6) Uani 1 1 d . . . . .
C54 C 0.6254(2) 0.48346(19) 0.10890(13) 0.0434(7) Uani 1 1 d . . . . .
H54 H 0.7002 0.4825 0.1042 0.052 Uiso 1 1 calc R U . . .
C55 C 0.5732(3) 0.54326(18) 0.12014(13) 0.0422(7) Uani 1 1 d . . . . .
C56 C 0.4636(2) 0.54466(14) 0.12832(11) 0.0333(5) Uani 1 1 d . . . . .
H56 H 0.4302 0.5866 0.1364 0.040 Uiso 1 1 calc R U . . .
C57 C 0.6176(3) 0.3597(2) 0.08884(16) 0.0542(9) Uani 1 1 d . . . . .
C58 C 0.6333(3) 0.6082(2) 0.12364(19) 0.0589(9) Uani 1 1 d . . . . .
C61 C 0.2272(2) 0.55432(13) 0.16173(10) 0.0286(5) Uani 1 1 d . . . . .
C62 C 0.2748(2) 0.57638(13) 0.21115(10) 0.0290(5) Uani 1 1 d . . . . .
H62 H 0.3384 0.5553 0.2232 0.035 Uiso 1 1 calc R U . . .
C63 C 0.2317(2) 0.62821(14) 0.24311(11) 0.0327(5) Uani 1 1 d . . . . .
C64 C 0.1386(3) 0.65956(16) 0.22759(13) 0.0407(7) Uani 1 1 d . . . . .
H64 H 0.1088 0.6948 0.2494 0.049 Uiso 1 1 calc R U . . .
C65 C 0.0896(3) 0.63790(16) 0.17885(14) 0.0409(6) Uani 1 1 d . . . . .
C66 C 0.1328(2) 0.58701(15) 0.14692(12) 0.0338(6) Uani 1 1 d . . . . .
H66 H 0.0975 0.5737 0.1139 0.041 Uiso 1 1 calc R U . . .
C67 C 0.2888(3) 0.64854(16) 0.29490(12) 0.0404(6) Uani 1 1 d . . . . .
C68 C -0.0114(3) 0.6727(2) 0.16179(18) 0.0585(10) Uani 1 1 d . . . . .
C71 C 0.2291(2) 0.48010(13) 0.06657(11) 0.0293(5) Uani 1 1 d . . . . .
C72 C 0.1991(2) 0.41800(14) 0.04381(11) 0.0319(5) Uani 1 1 d . . . . .
H72 H 0.2005 0.3789 0.0667 0.038 Uiso 1 1 calc R U . . .
C73 C 0.1673(2) 0.41136(15) -0.01138(11) 0.0359(6) Uani 1 1 d . . . . .
C74 C 0.1642(3) 0.46719(16) -0.04575(12) 0.0403(6) Uani 1 1 d . . . . .
H74 H 0.1417 0.4630 -0.0832 0.048 Uiso 1 1 calc R U . . .
C75 C 0.1943(3) 0.52924(17) -0.02462(12) 0.0409(7) Uani 1 1 d . . . . .
C76 C 0.2272(2) 0.53535(14) 0.03037(12) 0.0352(6) Uani 1 1 d . . . . .
H76 H 0.2489 0.5784 0.0437 0.042 Uiso 1 1 calc R U . . .
C77 C 0.1403(3) 0.34291(18) -0.03302(13) 0.0465(7) Uani 1 1 d . . . . .
C78 C 0.1916(4) 0.58859(19) -0.06244(15) 0.0571(9) Uani 1 1 d . . . . .
B2 B 0.2725(2) 0.48690(14) 0.13031(11) 0.0262(5) Uani 1 1 d . . . . .

loop_
_atom_site_aniso_label
_atom_site_aniso_U_11
_atom_site_aniso_U_22
_atom_site_aniso_U_33
_atom_site_aniso_U_23
_atom_site_aniso_U_13
_atom_site_aniso_U_12
N1 0.0329(11) 0.0446(14) 0.0390(13) 0.0066(11) 0.0016(10) 0.0034(10)
N2 0.0491(14) 0.0370(13) 0.0432(14) 0.0063(11) 0.0025(11) 0.0045(11)
N3 0.0407(14) 0.0579(17) 0.0526(16) 0.0054(13) 0.0057(12) -0.0015(13)
N4 0.0458(14) 0.0436(14) 0.0446(14) -0.0020(11) 0.0028(12) -0.0082(12)
N5A 0.052(2) 0.049(2) 0.0377(17) 0.0019(15) 0.0007(16) 0.0069(17)
N6A 0.051(2) 0.058(2) 0.041(2) -0.0021(18) -0.004(2) 0.003(2)
N7A 0.091(4) 0.119(7) 0.060(3) -0.030(3) -0.042(3) 0.034(6)
N5B 0.033(5) 0.042(5) 0.034(5) 0.001(4) -0.008(4) 0.012(4)
N6B 0.045(6) 0.053(7) 0.052(7) -0.016(5) -0.007(6) 0.021(6)
N7B 0.091(4) 0.119(7) 0.060(3) -0.030(3) -0.042(3) 0.034(6)
C1 0.0354(14) 0.0408(16) 0.0393(14) 0.0028(12) 0.0022(11) 0.0021(12)
C2 0.0387(15) 0.0510(18) 0.0485(17) 0.0147(14) 0.0023(13) 0.0063(13)
C3 0.0478(18) 0.0438(18) 0.0528(19) 0.0139(14) 0.0031(14) 0.0035(14)
C4 0.0419(16) 0.0491(17) 0.0395(15) -0.0004(13) 0.0048(12) 0.0060(13)
C5 0.060(2) 0.084(3) 0.059(2) -0.019(2) -0.0088(19) 0.005(2)
C6 0.052(2) 0.069(3) 0.074(3) -0.007(2) 0.0224(19) 0.0071(19)
C7 0.077(3) 0.0441(18) 0.0484(19) -0.0043(15) 0.0047(17) 0.0066(17)
C8 0.106(4) 0.084(3) 0.068(3) -0.020(3) -0.013(3) -0.001(3)
C9 0.090(3) 0.061(3) 0.081(3) -0.009(2) 0.020(3) 0.023(2)
C10 0.060(2) 0.074(3) 0.0482(19) 0.0229(18) 0.0050(17) 0.0018(19)
C11 0.090(3) 0.046(2) 0.073(3) 0.0191(19) 0.002(2) 0.004(2)
C21 0.0436(15) 0.0449(16) 0.0326(13) 0.0017(12) 0.0034(12) -0.0014(13)
C22 0.0441(19) 0.076(3) 0.073(3) 0.006(2) -0.0028(18) -0.0113(19)
C23 0.055(2) 0.062(2) 0.064(2) 0.0045(18) -0.0067(18) -0.0199(19)
C24 0.054(2) 0.061(2) 0.062(2) 0.0093(18) 0.0156(18) 0.0153(18)
C25 0.099(4) 0.086(3) 0.066(3) 0.025(3) 0.023(3) 0.031(3)
C26 0.066(3) 0.102(4) 0.060(2) 0.005(2) 0.018(2) 0.017(3)
C27 0.0506(18) 0.0399(16) 0.0505(18) -0.0016(14) 0.0080(15) -0.0024(14)
C28 0.067(3) 0.061(2) 0.073(3) 0.016(2) 0.013(2) 0.006(2)
C29 0.086(3) 0.060(2) 0.067(3) -0.018(2) 0.017(2) -0.001(2)
C30 0.048(3) 0.117(5) 0.170(7) 0.022(5) -0.020(3) -0.022(3)
C31 0.085(3) 0.073(3) 0.104(4) -0.013(3) -0.021(3) -0.030(3)
B1A 0.044(3) 0.040(3) 0.031(3) 0.000(2) 0.005(2) 0.002(3)
B1B 0.044(3) 0.040(3) 0.031(3) 0.000(2) 0.005(2) 0.002(3)
F41 0.0593(12) 0.0748(14) 0.0493(11) 0.0133(10) -0.0119(10) 0.0045(11)
F42 0.0886(18) 0.0796(16) 0.0528(12) 0.0340(12) -0.0082(12) -0.0182(14)
F43 0.173(3) 0.0738(17) 0.0553(14) -0.0131(12) -0.0307(18) 0.074(2)
F44 0.0587(16) 0.181(4) 0.093(2) 0.038(2) 0.0202(15) -0.036(2)
F45 0.0398(12) 0.0654(17) 0.241(5) 0.031(2) 0.0269(19) 0.0044(11)
F46 0.0433(13) 0.141(3) 0.156(3) -0.084(3) 0.0018(17) -0.0155(16)
F51 0.112(2) 0.0508(15) 0.166(4) 0.0051(18) 0.052(2) 0.0353(16)
F52 0.155(3) 0.116(3) 0.0766(18) -0.0490(19) -0.019(2) 0.077(3)
F53 0.0549(15) 0.099(2) 0.192(4) -0.051(3) -0.018(2) 0.0378(16)
F54 0.219(5) 0.087(2) 0.100(2) -0.043(2) 0.033(3) -0.090(3)
F55 0.203(5) 0.114(3) 0.200(5) 0.085(3) -0.083(4) -0.114(4)
F56 0.072(2) 0.131(3) 0.426(10) -0.131(5) 0.097(4) -0.069(2)
F61 0.0897(17) 0.0631(13) 0.0348(9) 0.0091(9) -0.0154(10) 0.0009(12)
F62 0.0827(16) 0.0717(14) 0.0491(11) -0.0326(11) -0.0150(11) 0.0271(13)
F63 0.0531(11) 0.0813(15) 0.0490(11) -0.0121(10) -0.0082(9) -0.0167(11)
F64 0.0696(16) 0.120(3) 0.112(2) -0.054(2) -0.0490(17) 0.0525(17)
F65 0.0472(13) 0.102(2) 0.109(2) 0.0015(18) 0.0112(14) 0.0319(14)
F66 0.0819(19) 0.0706(17) 0.105(2) 0.0209(15) -0.0087(17) 0.0358(14)
F71 0.109(2) 0.0559(13) 0.0439(11) -0.0047(9) -0.0012(12) -0.0338(13)
F72 0.0685(13) 0.0652(13) 0.0406(10) -0.0111(9) -0.0145(10) -0.0126(11)
F73 0.0798(16) 0.0477(11) 0.0692(14) -0.0219(10) -0.0042(12) 0.0101(11)
F74 0.100(2) 0.0792(17) 0.0606(14) 0.0342(13) 0.0297(14) 0.0226(15)
F75 0.096(2) 0.143(3) 0.115(3) 0.083(2) 0.027(2) 0.065(2)
F76 0.387(9) 0.0426(14) 0.0662(17) 0.0214(13) -0.051(3) -0.039(3)
C41 0.0321(12) 0.0275(12) 0.0270(11) -0.0036(9) 0.0017(10) 0.0002(10)
C42 0.0358(13) 0.0297(13) 0.0302(12) -0.0011(10) 0.0004(11) 0.0001(10)
C43 0.0500(16) 0.0303(13) 0.0329(13) 0.0008(11) 0.0022(12) 0.0007(12)
C44 0.0514(17) 0.0323(14) 0.0388(15) 0.0056(11) 0.0084(13) -0.0042(12)
C45 0.0381(14) 0.0330(14) 0.0442(15) -0.0038(12) 0.0076(12) -0.0048(11)
C46 0.0335(13) 0.0318(13) 0.0340(13) -0.0017(10) -0.0007(11) -0.0014(11)
C47 0.072(2) 0.0389(16) 0.0341(15) 0.0040(12) -0.0009(15) 0.0070(15)
C48 0.0409(17) 0.0413(17) 0.066(2) 0.0005(15) 0.0115(15) -0.0063(13)
C51 0.0302(12) 0.0319(13) 0.0254(11) 0.0004(10) -0.0003(10) 0.0017(10)
C52 0.0342(13) 0.0321(14) 0.0334(13) -0.0036(10) 0.0021(10) 0.0014(11)
C53 0.0359(14) 0.0479(17) 0.0373(14) -0.0052(13) 0.0035(11) 0.0083(13)
C54 0.0289(13) 0.061(2) 0.0407(15) -0.0064(14) 0.0049(11) 0.0000(13)
C55 0.0402(15) 0.0502(18) 0.0363(14) -0.0072(12) 0.0055(12) -0.0113(13)
C56 0.0374(14) 0.0317(13) 0.0307(12) -0.0035(10) 0.0037(11) 0.0002(11)
C57 0.0448(17) 0.060(2) 0.058(2) -0.0140(17) 0.0056(15) 0.0148(16)
C58 0.052(2) 0.058(2) 0.068(2) -0.0074(19) 0.0065(18) -0.0207(17)
C61 0.0294(12) 0.0282(12) 0.0282(12) 0.0003(9) 0.0008(10) 0.0013(10)
C62 0.0309(12) 0.0286(12) 0.0276(12) 0.0012(10) 0.0005(10) 0.0039(10)
C63 0.0391(14) 0.0325(13) 0.0266(12) -0.0009(10) 0.0022(11) 0.0026(11)
C64 0.0439(16) 0.0381(15) 0.0400(15) -0.0100(12) -0.0005(12) 0.0112(13)
C65 0.0391(15) 0.0391(15) 0.0443(15) -0.0041(12) -0.0027(12) 0.0082(12)
C66 0.0316(13) 0.0353(14) 0.0345(13) -0.0029(11) -0.0037(11) 0.0013(11)
C67 0.0507(17) 0.0425(16) 0.0282(13) -0.0061(11) 0.0004(12) 0.0046(13)
C68 0.0508(19) 0.061(2) 0.064(2) -0.0222(18) -0.0077(17) 0.0196(17)
C71 0.0289(12) 0.0305(12) 0.0286(12) -0.0025(10) 0.0022(10) 0.0032(10)
C72 0.0355(13) 0.0317(13) 0.0285(12) -0.0006(10) 0.0003(10) -0.0006(10)
C73 0.0399(14) 0.0401(15) 0.0275(13) -0.0049(11) 0.0005(11) 0.0006(12)
C74 0.0499(17) 0.0441(16) 0.0269(12) -0.0015(11) -0.0016(12) 0.0077(13)
C75 0.0506(17) 0.0410(16) 0.0311(13) 0.0034(12) 0.0040(12) 0.0094(13)
C76 0.0412(14) 0.0313(13) 0.0332(13) -0.0003(10) 0.0024(11) 0.0027(11)
C77 0.060(2) 0.0470(17) 0.0330(14) -0.0066(13) -0.0035(13) -0.0078(15)
C78 0.083(3) 0.0469(19) 0.0418(17) 0.0088(15) 0.0028(17) 0.0162(18)
B2 0.0280(13) 0.0255(13) 0.0251(12) 0.0002(10) -0.0011(10) 0.0001(10)

loop_
_atom_type_symbol
_atom_type_description
_atom_type_scat_dispersion_real
_atom_type_scat_dispersion_imag
_atom_type_scat_source
C C 0.0181 0.0091 'International Tables Vol C Tables 4.2.6.8 and 6.1.1.4'
H H 0.0000 0.0000 'International Tables Vol C Tables 4.2.6.8 and 6.1.1.4'
B B 0.0090 0.0039 'International Tables Vol C Tables 4.2.6.8 and 6.1.1.4'
N N 0.0311 0.0180 'International Tables Vol C Tables 4.2.6.8 and 6.1.1.4'
F F 0.0727 0.0534 'International Tables Vol C Tables 4.2.6.8 and 6.1.1.4'

loop_
_geom_angle_atom_site_label_1
_geom_angle_atom_site_label_2
_geom_angle_atom_site_label_3
_geom_angle
C1 N1 C2 110.0(3)
C1 N1 C4 123.2(3)
C2 N1 C4 126.7(3)
C1 N2 C3 109.7(3)
C1 N2 C7 124.9(3)
C3 N2 C7 125.4(3)
C21 N3 C22 110.4(3)
C21 N3 C24 122.3(3)
C22 N3 C24 127.3(3)
C21 N4 C23 110.2(3)
C21 N4 C27 123.7(3)
C23 N4 C27 126.0(3)
N6A N5A B1A 119.9(5)
N7A N6A N5A 173.7(6)
N6B N5B B1B 116.1(14)
N7B N6B N5B 158(2)
N1 C1 N2 106.4(3)
N1 C1 B1A 120.5(3)
N2 C1 B1A 132.8(3)
N1 C1 B1B 130.6(10)
N2 C1 B1B 122.8(10)
C3 C2 N1 106.9(3)
C3 C2 C10 127.8(3)
N1 C2 C10 125.2(4)
C2 C3 N2 107.0(3)
C2 C3 C11 127.1(4)
N2 C3 C11 125.8(4)
N1 C4 C5 112.1(3)
N1 C4 C6 112.3(3)
C5 C4 C6 113.0(3)
N2 C7 C8 112.2(4)
N2 C7 C9 111.9(4)
C8 C7 C9 113.4(4)
N4 C21 N3 105.7(3)
N4 C21 B1B 137.5(7)
N3 C21 B1B 116.0(7)
N4 C21 B1A 126.1(4)
N3 C21 B1A 128.2(4)
C23 C22 N3 106.6(3)
C23 C22 C30 127.4(5)
N3 C22 C30 126.0(5)
C22 C23 N4 107.2(4)
C22 C23 C31 127.5(4)
N4 C23 C31 125.3(4)
N3 C24 C25 112.2(4)
N3 C24 C26 111.3(4)
C25 C24 C26 113.8(4)
N4 C27 C28 110.8(3)
N4 C27 C29 113.1(3)
C28 C27 C29 113.1(4)
N5A B1A C1 112.8(5)
N5A B1A C21 107.1(4)
C1 B1A C21 110.6(4)
N5B B1B C21 112.1(18)
N5B B1B C1 105.3(15)
C21 B1B C1 110.1(15)
C42 C41 C46 116.3(2)
C42 C41 B2 124.2(2)
C46 C41 B2 119.0(2)
C41 C42 C43 121.9(3)
C44 C43 C42 120.6(3)
C44 C43 C47 120.8(3)
C42 C43 C47 118.5(3)
C43 C44 C45 118.2(3)
C46 C45 C44 121.2(3)
C46 C45 C48 119.0(3)
C44 C45 C48 119.9(3)
C45 C46 C41 121.8(3)
F41 C47 F42 104.6(3)
F41 C47 F43 104.3(4)
F42 C47 F43 108.8(3)
F41 C47 C43 113.0(3)
F42 C47 C43 113.0(3)
F43 C47 C43 112.6(3)
F46 C48 F45 105.2(4)
F46 C48 F44 104.5(4)
F45 C48 F44 106.4(4)
F46 C48 C45 113.3(3)
F45 C48 C45 113.8(3)
F44 C48 C45 112.9(3)
C56 C51 C52 115.9(2)
C56 C51 B2 123.3(2)
C52 C51 B2 120.5(2)
C53 C52 C51 122.5(3)
C54 C53 C52 120.4(3)
C54 C53 C57 120.0(3)
C52 C53 C57 119.5(3)
C55 C54 C53 118.1(3)
C54 C55 C56 121.1(3)
C54 C55 C58 120.4(3)
C56 C55 C58 118.5(3)
C51 C56 C55 121.9(3)
F53 C57 F52 107.4(4)
F53 C57 F51 105.8(4)
F52 C57 F51 105.3(4)
F53 C57 C53 114.0(4)
F52 C57 C53 111.9(3)
F51 C57 C53 111.9(3)
F56 C58 F54 106.8(5)
F56 C58 F55 104.7(6)
F54 C58 F55 104.7(5)
F56 C58 C55 114.4(4)
F54 C58 C55 112.8(3)
F55 C58 C55 112.7(4)
C66 C61 C62 115.8(2)
C66 C61 B2 123.7(2)
C62 C61 B2 119.8(2)
C63 C62 C61 122.2(2)
C64 C63 C62 120.8(3)
C64 C63 C67 121.0(3)
C62 C63 C67 118.2(3)
C63 C64 C65 117.9(3)
C66 C65 C64 121.3(3)
C66 C65 C68 121.0(3)
C64 C65 C68 117.7(3)
C65 C66 C61 122.0(3)
F62 C67 F61 106.8(3)
F62 C67 F63 106.7(3)
F61 C67 F63 105.6(3)
F62 C67 C63 113.4(3)
F61 C67 C63 111.5(3)
F63 C67 C63 112.2(2)
F64 C68 F66 107.3(4)
F64 C68 F65 107.9(4)
F66 C68 F65 103.9(3)
F64 C68 C65 113.1(3)
F66 C68 C65 112.7(3)
F65 C68 C65 111.5(4)
C72 C71 C76 115.9(2)
C72 C71 B2 122.1(2)
C76 C71 B2 121.8(2)
C73 C72 C71 122.3(3)
C74 C73 C72 120.3(3)
C74 C73 C77 120.6(3)
C72 C73 C77 119.0(3)
C73 C74 C75 118.7(3)
C74 C75 C76 120.6(3)
C74 C75 C78 118.0(3)
C76 C75 C78 121.4(3)
C75 C76 C71 122.1(3)
F71 C77 F73 105.7(3)
F71 C77 F72 107.1(3)
F73 C77 F72 105.6(3)
F71 C77 C73 113.0(3)
F73 C77 C73 112.2(3)
F72 C77 C73 112.6(3)
F76 C78 F75 107.4(5)
F76 C78 F74 106.2(4)
F75 C78 F74 104.0(3)
F76 C78 C75 114.1(3)
F75 C78 C75 112.3(4)
F74 C78 C75 112.1(3)
C61 B2 C51 112.8(2)
C61 B2 C71 112.6(2)
C51 B2 C71 105.1(2)
C61 B2 C41 101.9(2)
C51 B2 C41 113.3(2)
C71 B2 C41 111.3(2)

loop_
_geom_bond_atom_site_label_1
_geom_bond_atom_site_label_2
_geom_bond_distance
N1 C1 1.349(4)
N1 C2 1.393(4)
N1 C4 1.476(4)
N2 C1 1.353(4)
N2 C3 1.394(4)
N2 C7 1.484(5)
N3 C21 1.358(5)
N3 C22 1.387(5)
N3 C24 1.489(5)
N4 C21 1.349(4)
N4 C23 1.388(5)
N4 C27 1.490(5)
N5A N6A 1.202(6)
N5A B1A 1.553(7)
N6A N7A 1.147(10)
N5B N6B 1.206(11)
N5B B1B 1.514(13)
N6B N7B 1.159(14)
C1 B1A 1.642(9)
C1 B1B 1.71(3)
C2 C3 1.351(5)
C2 C10 1.497(5)
C3 C11 1.497(5)
C4 C5 1.519(5)
C4 C6 1.526(5)
C7 C8 1.507(7)
C7 C9 1.527(6)
C21 B1B 1.59(3)
C21 B1A 1.650(9)
C22 C23 1.352(7)
C22 C30 1.493(6)
C23 C31 1.505(6)
C24 C25 1.508(6)
C24 C26 1.521(5)
C27 C28 1.524(6)
C27 C29 1.528(5)
F41 C47 1.334(5)
F42 C47 1.336(4)
F43 C47 1.336(4)
F44 C48 1.326(5)
F45 C48 1.304(5)
F46 C48 1.294(5)
F51 C57 1.333(5)
F52 C57 1.305(5)
F53 C57 1.295(5)
F54 C58 1.272(5)
F55 C58 1.291(6)
F56 C58 1.259(6)
F61 C67 1.333(4)
F62 C67 1.324(4)
F63 C67 1.340(4)
F64 C68 1.317(5)
F65 C68 1.342(5)
F66 C68 1.327(5)
F71 C77 1.330(4)
F72 C77 1.349(4)
F73 C77 1.339(5)
F74 C78 1.337(5)
F75 C78 1.334(6)
F76 C78 1.283(6)
C41 C42 1.397(4)
C41 C46 1.406(4)
C41 B2 1.641(4)
C42 C43 1.399(4)
C43 C44 1.385(5)
C43 C47 1.493(5)
C44 C45 1.388(5)
C45 C46 1.385(4)
C45 C48 1.502(4)
C51 C56 1.391(4)
C51 C52 1.397(4)
C51 B2 1.637(4)
C52 C53 1.393(4)
C53 C54 1.386(5)
C53 C57 1.497(5)
C54 C55 1.381(5)
C55 C56 1.395(4)
C55 C58 1.494(5)
C61 C66 1.401(4)
C61 C62 1.404(4)
C61 B2 1.637(4)
C62 C63 1.393(4)
C63 C64 1.379(4)
C63 C67 1.497(4)
C64 C65 1.395(4)
C65 C66 1.380(4)
C65 C68 1.505(5)
C71 C72 1.397(4)
C71 C76 1.399(4)
C71 B2 1.637(4)
C72 C73 1.396(4)
C73 C74 1.381(4)
C73 C77 1.491(4)
C74 C75 1.382(5)
C75 C76 1.395(4)
C75 C78 1.487(4)

loop_
_geom_torsion_atom_site_label_1
_geom_torsion_atom_site_label_2
_geom_torsion_atom_site_label_3
_geom_torsion_atom_site_label_4
_geom_torsion
B1B N5B N6B N7B 95(7)
C2 N1 C1 N2 -0.4(4)
C4 N1 C1 N2 176.6(3)
C2 N1 C1 B1A -174.1(4)
C4 N1 C1 B1A 2.9(5)
C2 N1 C1 B1B 174.4(8)
C4 N1 C1 B1B -8.5(9)
C3 N2 C1 N1 -0.3(4)
C7 N2 C1 N1 178.7(3)
C3 N2 C1 B1A 172.3(4)
C7 N2 C1 B1A -8.7(6)
C3 N2 C1 B1B -175.7(8)
C7 N2 C1 B1B 3.3(9)
C1 N1 C2 C3 1.0(4)
C4 N1 C2 C3 -175.9(3)
C1 N1 C2 C10 -177.2(3)
C4 N1 C2 C10 5.9(5)
N1 C2 C3 N2 -1.1(4)
C10 C2 C3 N2 177.0(4)
N1 C2 C3 C11 175.7(4)
C10 C2 C3 C11 -6.1(7)
C1 N2 C3 C2 0.9(4)
C7 N2 C3 C2 -178.1(3)
C1 N2 C3 C11 -176.0(4)
C7 N2 C3 C11 5.0(6)
C1 N1 C4 C5 111.3(4)
C2 N1 C4 C5 -72.1(4)
C1 N1 C4 C6 -120.2(4)
C2 N1 C4 C6 56.3(4)
C1 N2 C7 C8 108.7(5)
C3 N2 C7 C8 -72.5(5)
C1 N2 C7 C9 -122.6(4)
C3 N2 C7 C9 56.3(5)
C23 N4 C21 N3 0.2(4)
C27 N4 C21 N3 -176.9(3)
C23 N4 C21 B1B 168.5(15)
C27 N4 C21 B1B -8.7(16)
C23 N4 C21 B1A -179.8(4)
C27 N4 C21 B1A 3.1(5)
C22 N3 C21 N4 -0.4(4)
C24 N3 C21 N4 178.9(3)
C22 N3 C21 B1B -171.6(12)
C24 N3 C21 B1B 7.7(12)
C22 N3 C21 B1A 179.6(4)
C24 N3 C21 B1A -1.0(6)
C21 N3 C22 C23 0.5(5)
C24 N3 C22 C23 -178.8(4)
C21 N3 C22 C30 -179.4(5)
C24 N3 C22 C30 1.3(8)
N3 C22 C23 N4 -0.3(5)
C30 C22 C23 N4 179.6(6)
N3 C22 C23 C31 -179.2(5)
C30 C22 C23 C31 0.7(9)
C21 N4 C23 C22 0.1(5)
C27 N4 C23 C22 177.1(3)
C21 N4 C23 C31 178.9(4)
C27 N4 C23 C31 -4.0(7)
C21 N3 C24 C25 110.7(5)
C22 N3 C24 C25 -70.0(5)
C21 N3 C24 C26 -120.5(4)
C22 N3 C24 C26 58.8(6)
C21 N4 C27 C28 105.6(4)
C23 N4 C27 C28 -71.1(5)
C21 N4 C27 C29 -126.3(4)
C23 N4 C27 C29 57.1(5)
N6A N5A B1A C1 -122.0(5)
N6A N5A B1A C21 116.0(5)
N1 C1 B1A N5A 174.0(4)
N2 C1 B1A N5A 2.2(7)
N1 C1 B1A C21 -66.1(4)
N2 C1 B1A C21 122.2(4)
N4 C21 B1A N5A -110.1(4)
N3 C21 B1A N5A 69.8(6)
N4 C21 B1A C1 126.7(4)
N3 C21 B1A C1 -53.4(5)
N6B N5B B1B C21 -118.1(17)
N6B N5B B1B C1 122.2(15)
N4 C21 B1B N5B -2(3)
N3 C21 B1B N5B 164.9(12)
N4 C21 B1B C1 114.4(11)
N3 C21 B1B C1 -78.2(12)
N1 C1 B1B N5B 82.1(19)
N2 C1 B1B N5B -103.8(14)
N1 C1 B1B C21 -39.0(12)
N2 C1 B1B C21 135.1(10)
C46 C41 C42 C43 -0.4(4)
B2 C41 C42 C43 171.1(2)
C41 C42 C43 C44 -0.5(4)
C41 C42 C43 C47 178.3(3)
C42 C43 C44 C45 0.7(5)
C47 C43 C44 C45 -178.0(3)
C43 C44 C45 C46 -0.1(5)
C43 C44 C45 C48 179.4(3)
C44 C45 C46 C41 -0.7(4)
C48 C45 C46 C41 179.8(3)
C42 C41 C46 C45 0.9(4)
B2 C41 C46 C45 -171.0(2)
C44 C43 C47 F41 -139.4(3)
C42 C43 C47 F41 41.9(4)
C44 C43 C47 F42 -20.9(4)
C42 C43 C47 F42 160.3(3)
C44 C43 C47 F43 102.8(4)
C42 C43 C47 F43 -76.0(4)
C46 C45 C48 F46 82.5(4)
C44 C45 C48 F46 -97.0(4)
C46 C45 C48 F45 -37.6(5)
C44 C45 C48 F45 142.9(4)
C46 C45 C48 F44 -159.0(3)
C44 C45 C48 F44 21.5(5)
C56 C51 C52 C53 1.6(4)
B2 C51 C52 C53 176.7(3)
C51 C52 C53 C54 -0.8(5)
C51 C52 C53 C57 -177.7(3)
C52 C53 C54 C55 -0.9(5)
C57 C53 C54 C55 176.0(3)
C53 C54 C55 C56 1.6(5)
C53 C54 C55 C58 -178.3(3)
C52 C51 C56 C55 -0.9(4)
B2 C51 C56 C55 -175.8(3)
C54 C55 C56 C51 -0.6(5)
C58 C55 C56 C51 179.2(3)
C54 C53 C57 F53 21.4(6)
C52 C53 C57 F53 -161.7(4)
C54 C53 C57 F52 -100.7(5)
C52 C53 C57 F52 76.2(5)
C54 C53 C57 F51 141.4(4)
C52 C53 C57 F51 -41.7(5)
C54 C55 C58 F56 3.6(7)
C56 C55 C58 F56 -176.3(6)
C54 C55 C58 F54 -118.8(5)
C56 C55 C58 F54 61.4(6)
C54 C55 C58 F55 123.0(5)
C56 C55 C58 F55 -56.9(6)
C66 C61 C62 C63 -0.9(4)
B2 C61 C62 C63 -172.0(2)
C61 C62 C63 C64 0.9(4)
C61 C62 C63 C67 -179.5(3)
C62 C63 C64 C65 -0.3(5)
C67 C63 C64 C65 -179.9(3)
C63 C64 C65 C66 -0.3(5)
C63 C64 C65 C68 -179.4(3)
C64 C65 C66 C61 0.4(5)
C68 C65 C66 C61 179.5(3)
C62 C61 C66 C65 0.2(4)
B2 C61 C66 C65 170.9(3)
C64 C63 C67 F62 -0.3(4)
C62 C63 C67 F62 -179.9(3)
C64 C63 C67 F61 120.4(3)
C62 C63 C67 F61 -59.2(4)
C64 C63 C67 F63 -121.3(3)
C62 C63 C67 F63 59.1(4)
C66 C65 C68 F64 6.9(6)
C64 C65 C68 F64 -173.9(4)
C66 C65 C68 F66 -114.9(4)
C64 C65 C68 F66 64.2(5)
C66 C65 C68 F65 128.7(4)
C64 C65 C68 F65 -52.2(5)
C76 C71 C72 C73 -1.1(4)
B2 C71 C72 C73 -176.6(3)
C71 C72 C73 C74 -0.2(5)
C71 C72 C73 C77 177.9(3)
C72 C73 C74 C75 0.8(5)
C77 C73 C74 C75 -177.2(3)
C73 C74 C75 C76 -0.1(5)
C73 C74 C75 C78 179.2(3)
C74 C75 C76 C71 -1.3(5)
C78 C75 C76 C71 179.4(3)
C72 C71 C76 C75 1.9(4)
B2 C71 C76 C75 177.3(3)
C74 C73 C77 F71 -145.1(3)
C72 C73 C77 F71 36.8(4)
C74 C73 C77 F73 95.4(4)
C72 C73 C77 F73 -82.7(4)
C74 C73 C77 F72 -23.7(4)
C72 C73 C77 F72 158.3(3)
C74 C75 C78 F76 -174.3(5)
C76 C75 C78 F76 5.0(6)
C74 C75 C78 F75 63.1(5)
C76 C75 C78 F75 -117.6(4)
C74 C75 C78 F74 -53.5(5)
C76 C75 C78 F74 125.8(4)
C66 C61 B2 C51 143.2(3)
C62 C61 B2 C51 -46.4(3)
C66 C61 B2 C71 24.5(3)
C62 C61 B2 C71 -165.2(2)
C66 C61 B2 C41 -94.9(3)
C62 C61 B2 C41 75.4(3)
C56 C51 B2 C61 -21.3(3)
C52 C51 B2 C61 164.1(2)
C56 C51 B2 C71 101.8(3)
C52 C51 B2 C71 -72.8(3)
C56 C51 B2 C41 -136.4(3)
C52 C51 B2 C41 48.9(3)
C72 C71 B2 C61 -140.0(2)
C76 C71 B2 C61 44.8(3)
C72 C71 B2 C51 96.8(3)
C76 C71 B2 C51 -78.4(3)
C72 C71 B2 C41 -26.2(3)
C76 C71 B2 C41 158.6(2)
C42 C41 B2 C61 -102.0(3)
C46 C41 B2 C61 69.3(3)
C42 C41 B2 C51 19.5(3)
C46 C41 B2 C51 -169.2(2)
C42 C41 B2 C71 137.7(2)
C46 C41 B2 C71 -51.1(3)
